data_7150985
loop_
_publ_author_name
'Cariou, Claire A. M.'
'Kariuki, Benson M.'
'Snaith, John S.'

_publ_section_title
;
 Stereoselective synthesis of 2,4,5-trisubstituted piperidines by
 carbonyl ene and Prins cyclisations
;
_journal_issue 18
_journal_name_full 'Organic &amp; Biomolecular Chemistry'
_journal_page_first 3337
_journal_page_last 3348
_journal_paper_doi 10.1039/B808644c
_journal_volume 6
_journal_year 2008
_chemical_formula_moiety 'C16 H19 N O4 S'
_chemical_formula_sum 'C16 H19 N O4 S'
_chemical_formula_weight 321.38
_chemical_name_systematic
;
?
;
_space_group_IT_number 2
_symmetry_cell_setting triclinic
_symmetry_space_group_name_Hall '-P 1'
_symmetry_space_group_name_H-M 'P -1'
_atom_sites_solution_hydrogens geom
_atom_sites_solution_primary direct
_atom_sites_solution_secondary difmap
_audit_creation_method SHELXL-97
_cell_angle_alpha 74.5980(10)
_cell_angle_beta 82.5680(10)
_cell_angle_gamma 64.3790(10)
_cell_formula_units_Z 4
_cell_length_a 10.6519(2)
_cell_length_b 11.7291(2)
_cell_length_c 14.7538(3)
_cell_measurement_reflns_used 3916
_cell_measurement_temperature 296(2)
_cell_measurement_theta_max 70.66
_cell_measurement_theta_min 3.11
_cell_volume 1602.14(5)
_computing_cell_refinement SAINTPLUS
_computing_data_collection SMART
_computing_data_reduction SAINTPLUS
_computing_structure_refinement SHELXTL
_computing_structure_solution SHELXTL
_diffrn_ambient_temperature 296(2)
_diffrn_measured_fraction_theta_full 0.868
_diffrn_measured_fraction_theta_max 0.868
_diffrn_measurement_device_type 'Bruker Smart 6000 CCD'
_diffrn_measurement_method 'CCD slices'
_diffrn_radiation_monochromator graphite
_diffrn_radiation_source 'fine-focus sealed tube'
_diffrn_radiation_type CuK\a
_diffrn_radiation_wavelength 1.54178
_diffrn_reflns_av_R_equivalents 0.0384
_diffrn_reflns_av_sigmaI/netI 0.0515
_diffrn_reflns_limit_h_max 12
_diffrn_reflns_limit_h_min -12
_diffrn_reflns_limit_k_max 14
_diffrn_reflns_limit_k_min -12
_diffrn_reflns_limit_l_max 17
_diffrn_reflns_limit_l_min -17
_diffrn_reflns_number 10385
_diffrn_reflns_theta_full 70.66
_diffrn_reflns_theta_max 70.66
_diffrn_reflns_theta_min 3.11
_exptl_absorpt_coefficient_mu 1.950
_exptl_absorpt_correction_T_max 0.8596
_exptl_absorpt_correction_T_min 0.5923
_exptl_absorpt_correction_type empirical
_exptl_absorpt_process_details sadabs
_exptl_crystal_colour colourless
_exptl_crystal_density_diffrn 1.332
_exptl_crystal_density_method 'not measured'
_exptl_crystal_description plate
_exptl_crystal_F_000 680
_exptl_crystal_size_max 0.30
_exptl_crystal_size_mid 0.20
_exptl_crystal_size_min 0.08
_refine_diff_density_max 0.275
_refine_diff_density_min -0.344
_refine_diff_density_rms 0.051
_refine_ls_extinction_method none
_refine_ls_goodness_of_fit_ref 1.039
_refine_ls_hydrogen_treatment constr
_refine_ls_matrix_type full
_refine_ls_number_parameters 419
_refine_ls_number_reflns 5338
_refine_ls_number_restraints 9
_refine_ls_restrained_S_all 1.049
_refine_ls_R_factor_all 0.0721
_refine_ls_R_factor_gt 0.0531
_refine_ls_shift/su_max 0.000
_refine_ls_shift/su_mean 0.000
_refine_ls_structure_factor_coef Fsqd
_refine_ls_weighting_details 'calc w=1/[\s^2^(Fo^2^)+(0.0781P)^2^+0.5910P] where P=(Fo^2^+2Fc^2^)/3'
_refine_ls_weighting_scheme calc
_refine_ls_wR_factor_gt 0.1411
_refine_ls_wR_factor_ref 0.1589
_reflns_number_gt 3916
_reflns_number_total 5338
_reflns_threshold_expression >2sigma(I)
_cod_data_source_file B808644c.txt
_cod_data_source_block clc445b
_cod_depositor_comments
;
The following automatic conversions were performed:
'_symmetry_cell_setting' value 'Triclinic' changed to 'triclinic'
according to '/home/saulius/struct/CIF-dictionaries/cif_core.dic'
dictionary named 'cif_core.dic' version 2.4.1 from 2010-06-29.

Automatic conversion script
Id: cif_fix_enum 1527 2010-12-29 10:47:43Z saulius 
;
_cod_original_sg_symbol_H-M P-1
_cod_database_code 7150985

loop_
_symmetry_equiv_pos_as_xyz
'x, y, z'
'-x, -y, -z'

loop_
_atom_site_label
_atom_site_type_symbol
_atom_site_fract_x
_atom_site_fract_y
_atom_site_fract_z
_atom_site_U_iso_or_equiv
_atom_site_adp_type
_atom_site_occupancy
_atom_site_symmetry_multiplicity
_atom_site_calc_flag
_atom_site_refinement_flags
_atom_site_disorder_assembly
_atom_site_disorder_group
C1 C 0.8843(3) 0.7567(2) 0.4692(2) 0.0436(6) Uani 1 1 d . A 1
C2 C 0.9329(4) 0.7368(3) 0.3815(3) 0.0722(10) Uani 1 1 d . A 1
H2 H 0.8747 0.7801 0.3299 0.087 Uiso 1 1 calc R A 1
C3 C 1.0708(4) 0.6509(4) 0.3707(3) 0.0773(11) Uani 1 1 d . A 1
H3 H 1.1055 0.6396 0.3110 0.093 Uiso 1 1 calc R A 1
C4 C 1.1564(3) 0.5824(3) 0.4471(3) 0.0566(8) Uani 1 1 d . A 1
C5 C 1.1057(3) 0.6056(3) 0.5334(3) 0.0654(9) Uani 1 1 d . A 1
H5 H 1.1634 0.5615 0.5851 0.079 Uiso 1 1 calc R A 1
C6 C 0.9702(3) 0.6933(3) 0.5456(2) 0.0597(8) Uani 1 1 d . A 1
H6 H 0.9379 0.7092 0.6046 0.072 Uiso 1 1 calc R A 1
C7 C 1.3045(4) 0.4864(3) 0.4343(3) 0.0834(12) Uani 1 1 d . A 1
H7A H 1.3636 0.5318 0.4160 0.125 Uiso 1 1 calc R A 1
H7B H 1.3077 0.4436 0.3863 0.125 Uiso 1 1 calc R A 1
H7C H 1.3362 0.4230 0.4924 0.125 Uiso 1 1 calc R A 1
C8 C 0.6513(3) 1.0704(3) 0.3344(2) 0.0489(7) Uani 1 1 d . A 1
H8A H 0.5838 1.0424 0.3207 0.059 Uiso 1 1 calc R A 1
H8B H 0.7317 1.0416 0.2932 0.059 Uiso 1 1 calc R A 1
C9 C 0.5872(3) 1.2190(3) 0.3163(2) 0.0519(7) Uani 1 1 d . A 1
H9 H 0.4962 1.2444 0.3486 0.062 Uiso 1 1 calc R A 1
C10 C 0.6743(3) 1.2623(3) 0.3626(2) 0.0561(8) Uani 1 1 d . A 1
H10 H 0.6402 1.3572 0.3471 0.067 Uiso 1 1 calc R A 1
C11 C 0.6789(3) 1.2073(3) 0.4682(2) 0.0528(7) Uani 1 1 d . A 1
H11A H 0.7201 1.2447 0.5003 0.063 Uiso 1 1 calc R A 1
H11B H 0.5875 1.2183 0.4952 0.063 Uiso 1 1 calc R A 1
C12 C 0.7725(3) 1.0664(3) 0.4689(2) 0.0454(6) Uani 1 1 d . A 1
H12 H 0.8131 1.0153 0.5305 0.055 Uiso 1 1 calc R A 1
C13 C 0.5593(4) 1.2822(3) 0.2125(3) 0.0775(11) Uani 0.547(9) 1 d PD A 1
C14 C 0.4473(13) 1.2777(14) 0.1785(7) 0.180(8) Uani 0.547(9) 1 d PD A 1
H14A H 0.4068 1.3343 0.1224 0.216 Uiso 0.547(9) 1 calc PR A 1
H14B H 0.4122 1.2181 0.2117 0.216 Uiso 0.547(9) 1 calc PR A 1
C15 C 0.6168(16) 1.3700(14) 0.1656(7) 0.152(7) Uani 0.547(9) 1 d PD A 1
H15A H 0.6930 1.3578 0.2011 0.228 Uiso 0.547(9) 1 calc PR A 1
H15B H 0.5469 1.4575 0.1594 0.228 Uiso 0.547(9) 1 calc PR A 1
H15C H 0.6499 1.3549 0.1044 0.228 Uiso 0.547(9) 1 calc PR A 1
C13A C 0.5593(4) 1.2822(3) 0.2125(3) 0.0775(11) Uani 0.453(9) 1 d PD A 2
C14A C 0.4734(17) 1.4131(8) 0.1839(8) 0.142(7) Uani 0.453(9) 1 d PD A 2
H14C H 0.4726 1.4561 0.1210 0.171 Uiso 0.453(9) 1 calc PR A 2
H14D H 0.4165 1.4582 0.2276 0.171 Uiso 0.453(9) 1 calc PR A 2
C15A C 0.6442(14) 1.2194(10) 0.1406(6) 0.127(6) Uani 0.453(9) 1 d PD A 2
H15D H 0.6615 1.1290 0.1576 0.190 Uiso 0.453(9) 1 calc PR A 2
H15E H 0.7311 1.2272 0.1344 0.190 Uiso 0.453(9) 1 calc PR A 2
H15F H 0.5966 1.2600 0.0818 0.190 Uiso 0.453(9) 1 calc PR A 2
C16 C 0.8810(3) 1.0830(4) 0.3943(2) 0.0584(8) Uani 1 1 d . A 1
C17 C 0.7950(3) 0.6536(3) 0.1052(2) 0.0593(8) Uani 1 1 d . B 1
C18 C 0.8920(4) 0.6074(4) 0.1733(3) 0.0882(13) Uani 1 1 d . B 1
H18 H 0.8967 0.6638 0.2054 0.106 Uiso 1 1 calc R B 1
C19 C 0.9819(5) 0.4790(5) 0.1947(4) 0.1123(18) Uani 1 1 d . B 1
H19 H 1.0480 0.4496 0.2407 0.135 Uiso 1 1 calc R B 1
C20 C 0.9773(6) 0.3932(4) 0.1505(4) 0.1064(19) Uani 1 1 d . B 1
C21 C 0.8827(7) 0.4397(5) 0.0807(5) 0.126(2) Uani 1 1 d . B 1
H21 H 0.8795 0.3825 0.0488 0.151 Uiso 1 1 calc R B 1
C22 C 0.7892(6) 0.5731(4) 0.0558(3) 0.1001(15) Uani 1 1 d . B 1
H22 H 0.7263 0.6044 0.0074 0.120 Uiso 1 1 calc R B 1
C23 C 1.0759(6) 0.2500(4) 0.1737(5) 0.173(3) Uani 1 1 d . B 1
H23A H 1.0510 0.2049 0.1386 0.260 Uiso 1 1 calc R B 1
H23B H 1.0696 0.2139 0.2398 0.260 Uiso 1 1 calc R B 1
H23C H 1.1696 0.2405 0.1575 0.260 Uiso 1 1 calc R B 1
C24 C 0.4320(3) 0.8099(3) 0.1041(2) 0.0577(8) Uani 1 1 d . B 1
H24A H 0.4581 0.7169 0.1225 0.069 Uiso 1 1 calc R B 1
H24B H 0.4294 0.8363 0.0360 0.069 Uiso 1 1 calc R B 1
C25 C 0.2883(3) 0.8806(3) 0.1447(2) 0.0571(8) Uani 1 1 d . B 1
H25 H 0.2579 0.9729 0.1131 0.068 Uiso 1 1 calc R B 1
C26 C 0.2998(3) 0.8710(3) 0.2491(2) 0.0566(8) Uani 1 1 d . B 1
H26 H 0.2079 0.9100 0.2782 0.068 Uiso 1 1 calc R B 1
C27 C 0.3942(3) 0.9327(3) 0.2618(2) 0.0577(8) Uani 1 1 d . B 1
H27A H 0.3734 1.0163 0.2180 0.069 Uiso 1 1 calc R B 1
H27B H 0.3907 0.9418 0.3257 0.069 Uiso 1 1 calc R B 1
C28 C 0.5313(3) 0.8291(3) 0.2388(2) 0.0520(7) Uani 1 1 d . B 1
H28 H 0.6116 0.8341 0.2602 0.062 Uiso 1 1 calc R B 1
C29 C 0.1775(4) 0.8417(5) 0.1274(3) 0.0871(13) Uani 1 1 d D B 1
C30 C 0.2083(7) 0.7254(7) 0.1099(4) 0.152(3) Uani 1 1 d D B 1
H30A H 0.1371 0.7023 0.1037 0.182 Uiso 1 1 calc R B 1
H30B H 0.3007 0.6682 0.1039 0.182 Uiso 1 1 calc R B 1
C31 C 0.0340(5) 0.9337(7) 0.1372(5) 0.152(3) Uani 1 1 d D B 1
H31A H 0.0328 1.0106 0.1494 0.227 Uiso 1 1 calc R B 1
H31B H -0.0108 0.8947 0.1885 0.227 Uiso 1 1 calc R B 1
H31C H -0.0146 0.9564 0.0802 0.227 Uiso 1 1 calc R B 1
C32 C 0.5130(4) 0.7063(3) 0.2912(2) 0.0607(8) Uani 1 1 d . B 1
N1 N 0.6937(2) 1.0117(2) 0.43300(16) 0.0448(5) Uani 1 1 d . A 1
N2 N 0.5362(2) 0.8390(2) 0.13769(17) 0.0503(6) Uani 1 1 d . B 1
O1 O 0.6882(2) 0.8590(2) 0.58274(15) 0.0601(6) Uani 1 1 d . A 1
O2 O 0.6222(2) 0.83932(19) 0.43472(16) 0.0580(6) Uani 1 1 d . A 1
O3 O 0.9991(2) 1.0083(3) 0.38431(19) 0.0806(8) Uani 1 1 d . A 1
O4 O 0.8207(2) 1.1999(2) 0.33414(16) 0.0651(6) Uani 1 1 d . A 1
O5 O 0.7413(3) 0.8869(3) 0.1127(3) 0.0980(10) Uani 1 1 d . B 1
O6 O 0.6473(3) 0.8561(3) -0.01909(18) 0.0904(9) Uani 1 1 d . B 1
O7 O 0.5998(3) 0.5989(2) 0.32067(19) 0.0910(9) Uani 1 1 d . B 1
O8 O 0.3753(3) 0.7348(2) 0.29694(15) 0.0637(6) Uani 1 1 d . B 1
S1 S 0.71007(7) 0.86522(6) 0.48429(5) 0.0459(2) Uani 1 1 d . A 1
S2 S 0.68103(8) 0.81979(7) 0.07855(7) 0.0633(3) Uani 1 1 d . B 1

loop_
_atom_site_aniso_label
_atom_site_aniso_U_11
_atom_site_aniso_U_22
_atom_site_aniso_U_33
_atom_site_aniso_U_23
_atom_site_aniso_U_13
_atom_site_aniso_U_12
C1 0.0399(14) 0.0369(13) 0.0487(17) -0.0070(11) -0.0002(12) -0.0128(11)
C2 0.061(2) 0.065(2) 0.064(2) -0.0193(17) -0.0111(17) 0.0035(17)
C3 0.071(2) 0.067(2) 0.067(2) -0.0232(18) 0.0128(19) -0.0032(18)
C4 0.0448(16) 0.0326(14) 0.080(2) -0.0031(14) 0.0049(16) -0.0120(12)
C5 0.0467(17) 0.0563(19) 0.072(2) -0.0008(16) -0.0104(17) -0.0078(15)
C6 0.0512(17) 0.0573(18) 0.055(2) -0.0063(14) -0.0047(15) -0.0107(15)
C7 0.0510(19) 0.0468(19) 0.123(4) -0.0089(19) 0.016(2) -0.0046(15)
C8 0.0447(15) 0.0478(16) 0.0521(18) -0.0110(13) -0.0057(13) -0.0163(13)
C9 0.0464(16) 0.0440(16) 0.0582(19) -0.0027(13) -0.0040(14) -0.0170(13)
C10 0.0539(17) 0.0475(16) 0.066(2) -0.0115(14) 0.0058(15) -0.0227(14)
C11 0.0521(17) 0.0518(17) 0.063(2) -0.0254(14) 0.0064(15) -0.0246(14)
C12 0.0356(13) 0.0531(16) 0.0496(17) -0.0157(12) -0.0039(12) -0.0175(12)
C13 0.095(3) 0.064(2) 0.066(2) 0.0059(18) -0.023(2) -0.032(2)
C14 0.210(14) 0.267(17) 0.100(8) 0.092(9) -0.112(9) -0.182(14)
C15 0.187(14) 0.193(15) 0.086(7) 0.051(8) -0.043(9) -0.126(13)
C13A 0.095(3) 0.064(2) 0.066(2) 0.0059(18) -0.023(2) -0.032(2)
C14A 0.184(16) 0.083(8) 0.078(8) 0.024(6) -0.021(9) 0.000(9)
C15A 0.202(15) 0.102(8) 0.040(5) -0.002(5) -0.012(7) -0.036(8)
C16 0.0438(17) 0.078(2) 0.065(2) -0.0308(18) 0.0061(15) -0.0302(17)
C17 0.0547(18) 0.0524(18) 0.059(2) -0.0105(15) 0.0087(16) -0.0155(15)
C18 0.071(2) 0.077(3) 0.087(3) -0.022(2) -0.012(2) 0.001(2)
C19 0.089(3) 0.087(3) 0.092(4) -0.001(3) 0.006(3) 0.013(3)
C20 0.103(4) 0.058(3) 0.097(4) 0.003(2) 0.043(3) -0.002(2)
C21 0.156(5) 0.077(3) 0.142(5) -0.059(3) 0.034(4) -0.035(4)
C22 0.121(4) 0.081(3) 0.091(3) -0.030(2) -0.009(3) -0.028(3)
C23 0.159(5) 0.060(3) 0.177(6) 0.012(3) 0.097(5) 0.018(3)
C24 0.0636(19) 0.070(2) 0.0465(18) -0.0125(14) 0.0016(15) -0.0355(17)
C25 0.0507(17) 0.071(2) 0.0522(19) -0.0031(15) -0.0014(14) -0.0339(16)
C26 0.0497(17) 0.0623(19) 0.0514(19) -0.0109(14) 0.0031(14) -0.0198(15)
C27 0.0509(17) 0.0530(17) 0.067(2) -0.0206(15) -0.0052(15) -0.0144(14)
C28 0.0468(16) 0.0475(16) 0.060(2) -0.0143(14) -0.0093(14) -0.0154(13)
C29 0.080(3) 0.147(4) 0.059(2) -0.008(2) -0.005(2) -0.077(3)
C30 0.163(6) 0.255(8) 0.153(6) -0.118(6) 0.050(4) -0.167(6)
C31 0.073(3) 0.221(7) 0.176(6) -0.020(5) -0.022(4) -0.085(4)
C32 0.072(2) 0.0522(19) 0.0498(19) -0.0077(14) -0.0075(17) -0.0194(17)
N1 0.0391(12) 0.0384(12) 0.0516(14) -0.0066(10) -0.0097(11) -0.0110(10)
N2 0.0437(13) 0.0513(14) 0.0525(15) -0.0076(11) -0.0017(11) -0.0189(11)
O1 0.0529(12) 0.0609(13) 0.0553(14) -0.0109(10) 0.0095(10) -0.0177(10)
O2 0.0470(11) 0.0482(11) 0.0808(16) -0.0114(10) -0.0108(11) -0.0213(9)
O3 0.0373(12) 0.121(2) 0.0854(19) -0.0473(16) 0.0080(11) -0.0233(13)
O4 0.0584(13) 0.0816(16) 0.0647(15) -0.0131(12) 0.0096(11) -0.0428(13)
O5 0.0602(15) 0.0723(17) 0.176(3) -0.0421(18) 0.0172(17) -0.0388(14)
O6 0.0720(16) 0.0886(18) 0.0598(16) 0.0220(13) 0.0144(13) -0.0140(14)
O7 0.103(2) 0.0514(14) 0.0841(19) 0.0069(12) -0.0200(16) -0.0084(14)
O8 0.0739(15) 0.0615(13) 0.0524(13) 0.0019(10) 0.0008(11) -0.0345(12)
S1 0.0365(4) 0.0406(4) 0.0546(5) -0.0088(3) 0.0006(3) -0.0124(3)
S2 0.0472(4) 0.0481(4) 0.0818(6) -0.0034(4) 0.0093(4) -0.0179(3)

loop_
_atom_type_symbol
_atom_type_description
_atom_type_scat_dispersion_real
_atom_type_scat_dispersion_imag
_atom_type_scat_source
C C 0.0181 0.0091 'International Tables Vol C Tables 4.2.6.8 and 6.1.1.4'
H H 0.0000 0.0000 'International Tables Vol C Tables 4.2.6.8 and 6.1.1.4'
N N 0.0311 0.0180 'International Tables Vol C Tables 4.2.6.8 and 6.1.1.4'
O O 0.0492 0.0322 'International Tables Vol C Tables 4.2.6.8 and 6.1.1.4'
S S 0.3331 0.5567 'International Tables Vol C Tables 4.2.6.8 and 6.1.1.4'

loop_
_geom_angle_atom_site_label_1
_geom_angle_atom_site_label_2
_geom_angle_atom_site_label_3
_geom_angle
_geom_angle_site_symmetry_1
_geom_angle_site_symmetry_3
_geom_angle_publ_flag
C2 C1 C6 120.7(3) . . ?
C2 C1 S1 119.7(2) . . ?
C6 C1 S1 119.6(2) . . ?
C1 C2 C3 119.0(3) . . ?
C4 C3 C2 121.0(3) . . ?
C5 C4 C3 118.6(3) . . ?
C5 C4 C7 121.2(3) . . ?
C3 C4 C7 120.2(3) . . ?
C4 C5 C6 121.5(3) . . ?
C1 C6 C5 119.1(3) . . ?
N1 C8 C9 110.1(2) . . ?
C13 C9 C10 115.4(3) . . ?
C13 C9 C8 111.3(3) . . ?
C10 C9 C8 110.1(2) . . ?
O4 C10 C11 102.4(2) . . ?
O4 C10 C9 109.1(2) . . ?
C11 C10 C9 110.6(2) . . ?
C12 C11 C10 98.3(2) . . ?
N1 C12 C11 108.4(2) . . ?
N1 C12 C16 108.2(2) . . ?
C11 C12 C16 100.5(3) . . ?
C14 C13 C15 122.6(6) . . ?
C14 C13 C9 115.1(5) . . ?
C15 C13 C9 119.6(5) . . ?
O3 C16 O4 122.5(3) . . ?
O3 C16 C12 129.2(3) . . ?
O4 C16 C12 108.2(2) . . ?
C22 C17 C18 120.5(4) . . ?
C22 C17 S2 120.0(3) . . ?
C18 C17 S2 119.5(3) . . ?
C19 C18 C17 120.5(5) . . ?
C20 C19 C18 121.6(5) . . ?
C19 C20 C21 118.1(4) . . ?
C19 C20 C23 122.4(6) . . ?
C21 C20 C23 119.5(6) . . ?
C20 C21 C22 121.7(5) . . ?
C17 C22 C21 117.6(5) . . ?
N2 C24 C25 110.8(3) . . ?
C29 C25 C24 115.4(3) . . ?
C29 C25 C26 112.1(3) . . ?
C24 C25 C26 109.7(3) . . ?
O8 C26 C27 102.8(2) . . ?
O8 C26 C25 109.3(3) . . ?
C27 C26 C25 110.4(3) . . ?
C28 C27 C26 97.9(2) . . ?
N2 C28 C27 107.8(2) . . ?
N2 C28 C32 109.3(2) . . ?
C27 C28 C32 100.8(3) . . ?
C30 C29 C31 121.5(5) . . ?
C30 C29 C25 122.3(4) . . ?
C31 C29 C25 116.1(4) . . ?
O7 C32 O8 122.5(3) . . ?
O7 C32 C28 129.3(4) . . ?
O8 C32 C28 108.2(3) . . ?
C12 N1 C8 115.3(2) . . ?
C12 N1 S1 118.79(18) . . ?
C8 N1 S1 121.51(19) . . ?
C28 N2 C24 115.1(2) . . ?
C28 N2 S2 119.9(2) . . ?
C24 N2 S2 119.8(2) . . ?
C16 O4 C10 108.5(2) . . ?
C32 O8 C26 108.4(2) . . ?
O1 S1 O2 119.93(14) . . ?
O1 S1 N1 107.16(13) . . ?
O2 S1 N1 106.06(12) . . ?
O1 S1 C1 106.68(13) . . ?
O2 S1 C1 108.48(13) . . ?
N1 S1 C1 108.05(13) . . ?
O5 S2 O6 119.80(19) . . ?
O5 S2 N2 106.37(16) . . ?
O6 S2 N2 106.58(14) . . ?
O5 S2 C17 107.50(17) . . ?
O6 S2 C17 107.49(17) . . ?
N2 S2 C17 108.74(14) . . ?

loop_
_geom_bond_atom_site_label_1
_geom_bond_atom_site_label_2
_geom_bond_distance
_geom_bond_site_symmetry_2
_geom_bond_publ_flag
C1 C2 1.371(4) . ?
C1 C6 1.376(4) . ?
C1 S1 1.765(3) . ?
C2 C3 1.394(5) . ?
C3 C4 1.377(5) . ?
C4 C5 1.366(5) . ?
C4 C7 1.514(4) . ?
C5 C6 1.386(4) . ?
C8 N1 1.471(4) . ?
C8 C9 1.533(4) . ?
C9 C13 1.518(5) . ?
C9 C10 1.531(4) . ?
C10 O4 1.466(4) . ?
C10 C11 1.518(5) . ?
C11 C12 1.515(4) . ?
C12 N1 1.469(3) . ?
C12 C16 1.529(4) . ?
C13 C14 1.379(7) . ?
C13 C15 1.405(7) . ?
C16 O3 1.200(4) . ?
C16 O4 1.349(4) . ?
C17 C22 1.362(5) . ?
C17 C18 1.366(5) . ?
C17 S2 1.760(3) . ?
C18 C19 1.365(6) . ?
C19 C20 1.357(8) . ?
C20 C21 1.367(8) . ?
C20 C23 1.518(6) . ?
C21 C22 1.420(7) . ?
C24 N2 1.467(4) . ?
C24 C25 1.523(4) . ?
C25 C29 1.507(5) . ?
C25 C26 1.531(4) . ?
C26 O8 1.460(4) . ?
C26 C27 1.524(4) . ?
C27 C28 1.510(4) . ?
C28 N2 1.461(4) . ?
C28 C32 1.524(4) . ?
C29 C30 1.347(6) . ?
C29 C31 1.456(6) . ?
C32 O7 1.199(4) . ?
C32 O8 1.353(4) . ?
N1 S1 1.625(2) . ?
N2 S2 1.627(3) . ?
O1 S1 1.428(2) . ?
O2 S1 1.430(2) . ?
O5 S2 1.420(3) . ?
O6 S2 1.436(3) . ?
